data_2225488
loop_
_publ_author_name
'Wu, Bin'
'Hou, Tingting'

_publ_section_title
;
 A trinuclear cobalt--cerium complex:
 bis(2,2'-bipyridine)-1\k^2^<i>N</i>,<i>N</i>';3\k^2^<i>N</i>,<i>N</i>'-hexa-\m-methacrylato-1:2\k^6^<i>O</i>:<i>O</i>';2:3\k^6^<i>O</i>:<i>O</i>'-nitrato-2\k^2^<i>O</i>,<i>O</i>'-2-cerium(III)-1,3-dicobalt(II)
;
_journal_coeditor_code CV2700
_journal_issue 4
_journal_name_full 'Acta Crystallographica Section E'
_journal_page_first m457
_journal_paper_doi 10.1107/S1600536810010299
_journal_volume 66
_journal_year 2010
_chemical_formula_iupac '[Ce Co2 (C4 H5 O2)6 (N O3) (C10 H8 N2)2]'
_chemical_formula_moiety 'C44 H46 Ce Co2 N5 O15'
_chemical_formula_sum 'C44 H46 Ce Co2 N5 O15'
_chemical_formula_weight 1142.84
_chemical_name_systematic
;
bis(2,2'-bipyridine)-1\k^2^<i>N</i>,<i>N</i>';3\k^2^<i>N</i>,<i>N</i>'-
hexa-\m-methacrylato-1:2\k^6^<i>O</i>:<i>O</i>';2:3\k^6^<i>O</i>:<i>O</i>'-
nitrato-2\k^2^<i>O</i>,<i>O</i>'-2-cerium(III)-1,3-dicobalt(II)
;
_space_group_IT_number 2
_symmetry_cell_setting triclinic
_symmetry_space_group_name_Hall '-P 1'
_symmetry_space_group_name_H-M 'P -1'
_atom_sites_solution_hydrogens geom
_atom_sites_solution_primary direct
_atom_sites_solution_secondary difmap
_audit_creation_method SHELXL-97
_cell_angle_alpha 104.108(9)
_cell_angle_beta 99.937(8)
_cell_angle_gamma 100.115(7)
_cell_formula_units_Z 2
_cell_length_a 11.4445(8)
_cell_length_b 13.6484(9)
_cell_length_c 16.5051(10)
_cell_measurement_reflns_used 7585
_cell_measurement_temperature 292(2)
_cell_measurement_theta_max 27.39
_cell_measurement_theta_min 2.32
_cell_volume 2398.0(3)
_computing_cell_refinement 'RAPID-AUTO (Rigaku, 1998)'
_computing_data_collection 'RAPID-AUTO (Rigaku, 1998)'
_computing_data_reduction 'CrystalStructure (Rigaku/MSC, 2002)'
_computing_molecular_graphics 'ORTEP-3 (Farrugia, 1997)'
_computing_publication_material 'SHELXL97 (Sheldrick, 2008) and PLATON (Spek, 2009)'
_computing_structure_refinement 'SHELXL97 (Sheldrick, 2008)'
_computing_structure_solution 'SHELXS97 (Sheldrick, 2008)'
_diffrn_ambient_temperature 293(2)
_diffrn_detector_area_resol_mean 10.00
_diffrn_measured_fraction_theta_full 0.950
_diffrn_measured_fraction_theta_max 0.950
_diffrn_measurement_device_type 'Rigaku R-AXIS RAPID'
_diffrn_measurement_method \w
_diffrn_radiation_monochromator graphite
_diffrn_radiation_source 'fine-focus sealed tube'
_diffrn_radiation_type MoK\a
_diffrn_radiation_wavelength 0.71069
_diffrn_reflns_av_R_equivalents 0.0196
_diffrn_reflns_av_sigmaI/netI 0.0210
_diffrn_reflns_limit_h_max 13
_diffrn_reflns_limit_h_min -13
_diffrn_reflns_limit_k_max 16
_diffrn_reflns_limit_k_min -16
_diffrn_reflns_limit_l_max 19
_diffrn_reflns_limit_l_min -19
_diffrn_reflns_number 17512
_diffrn_reflns_theta_full 25.10
_diffrn_reflns_theta_max 25.10
_diffrn_reflns_theta_min 1.31
_exptl_absorpt_coefficient_mu 1.688
_exptl_absorpt_correction_T_max 0.623
_exptl_absorpt_correction_T_min 0.559
_exptl_absorpt_correction_type multi-scan
_exptl_absorpt_process_details '(ABSCOR; Higashi, 1995)'
_exptl_crystal_colour brown
_exptl_crystal_density_diffrn 1.583
_exptl_crystal_density_method 'not measured'
_exptl_crystal_description prism
_exptl_crystal_F_000 1154
_exptl_crystal_size_max 0.35
_exptl_crystal_size_mid 0.30
_exptl_crystal_size_min 0.28
_refine_diff_density_max 0.267
_refine_diff_density_min -0.359
_refine_ls_extinction_method none
_refine_ls_goodness_of_fit_ref 1.026
_refine_ls_hydrogen_treatment constr
_refine_ls_matrix_type full
_refine_ls_number_parameters 610
_refine_ls_number_reflns 8121
_refine_ls_number_restraints 0
_refine_ls_restrained_S_all 1.026
_refine_ls_R_factor_all 0.0312
_refine_ls_R_factor_gt 0.0230
_refine_ls_shift/su_max 0.002
_refine_ls_shift/su_mean 0.000
_refine_ls_structure_factor_coef Fsqd
_refine_ls_weighting_details 'calc w=1/[\s^2^(Fo^2^)+(0.0302P)^2^+0.5473P] where P=(Fo^2^+2Fc^2^)/3'
_refine_ls_weighting_scheme calc
_refine_ls_wR_factor_gt 0.0517
_refine_ls_wR_factor_ref 0.0540
_reflns_number_gt 7037
_reflns_number_total 8121
_reflns_threshold_expression I>2sigma(I)
_cod_data_source_file cv2700.cif
_cod_data_source_block I
_cod_database_code 2225488
_cod_database_fobs_code 2225488

loop_
_symmetry_equiv_pos_as_xyz
'x, y, z'
'-x, -y, -z'

loop_
_atom_site_type_symbol
_atom_site_label
_atom_site_fract_x
_atom_site_fract_y
_atom_site_fract_z
_atom_site_U_iso_or_equiv
_atom_site_adp_type
_atom_site_calc_flag
_atom_site_refinement_flags
_atom_site_occupancy
_atom_site_disorder_assembly
_atom_site_disorder_group
Ce Ce 0.646568(11) 0.762318(11) 0.257303(8) 0.03641(5) Uani d . 1 . .
Co Co1 0.71543(3) 0.57517(3) 0.39854(2) 0.04127(8) Uani d . 1 . .
Co Co2 0.71375(3) 0.90602(2) 0.080876(19) 0.03731(8) Uani d . 1 . .
O O1 0.56474(17) 0.46603(15) 0.31540(12) 0.0602(5) Uani d . 1 . .
O O2 0.62793(16) 0.57970(14) 0.25067(13) 0.0581(5) Uani d . 1 . .
O O3 0.86748(15) 0.69345(14) 0.44496(12) 0.0544(4) Uani d . 1 . .
O O4 0.84746(16) 0.75916(17) 0.33430(12) 0.0640(5) Uani d . 1 . .
O O5 0.62048(16) 0.66522(16) 0.46295(12) 0.0569(5) Uani d . 1 . .
O O6 0.64355(18) 0.79847(17) 0.40766(11) 0.0642(5) Uani d . 1 . .
O O7 0.42302(17) 0.68799(17) 0.26372(13) 0.0634(5) Uani d . 1 . .
O O8 0.46456(18) 0.85157(17) 0.27586(14) 0.0652(5) Uani d . 1 . .
O O9 0.2814(2) 0.7743(2) 0.27262(18) 0.1017(10) Uani d . 1 . .
O O10 0.71556(17) 0.94278(15) 0.27044(15) 0.0679(6) Uani d . 1 . .
O O11 0.66255(16) 1.01476(15) 0.16728(12) 0.0561(5) Uani d . 1 . .
O O12 0.52216(16) 0.73813(17) 0.11668(12) 0.0634(5) Uani d . 1 . .
O O13 0.54427(14) 0.82487(14) 0.02171(11) 0.0489(4) Uani d . 1 . .
O O14 0.78294(19) 0.7574(2) 0.15643(13) 0.0843(7) Uani d . 1 . .
O O15 0.80120(15) 0.79025(14) 0.03581(12) 0.0525(4) Uani d . 1 . .
N N1 0.73679(17) 0.49011(16) 0.48701(13) 0.0459(5) Uani d . 1 . .
N N2 0.83532(18) 0.48188(17) 0.35382(13) 0.0484(5) Uani d . 1 . .
N N3 0.3877(2) 0.7720(2) 0.27117(16) 0.0640(7) Uani d . 1 . .
N N4 0.73331(16) 0.98929(15) -0.00789(12) 0.0397(4) Uani d . 1 . .
N N5 0.89352(17) 1.00305(16) 0.13205(12) 0.0414(5) Uani d . 1 . .
C C1 0.6747(2) 0.4913(2) 0.54883(18) 0.0581(7) Uani d . 1 . .
H H1 0.6199 0.5340 0.5544 0.070 Uiso calc R 1 . .
C C2 0.6889(3) 0.4319(3) 0.6042(2) 0.0711(9) Uani d . 1 . .
H H2 0.6437 0.4338 0.6461 0.085 Uiso calc R 1 . .
C C3 0.7705(3) 0.3699(3) 0.5972(2) 0.0785(10) Uani d . 1 . .
H H3 0.7829 0.3302 0.6350 0.094 Uiso calc R 1 . .
C C4 0.8341(3) 0.3668(2) 0.5334(2) 0.0663(8) Uani d . 1 . .
H H4 0.8893 0.3244 0.5272 0.080 Uiso calc R 1 . .
C C5 0.8149(2) 0.4277(2) 0.47851(16) 0.0470(6) Uani d . 1 . .
C C6 0.8746(2) 0.42659(19) 0.40572(16) 0.0459(6) Uani d . 1 . .
C C7 0.9639(3) 0.3721(2) 0.3901(2) 0.0651(8) Uani d . 1 . .
H H7 0.9916 0.3353 0.4271 0.078 Uiso calc R 1 . .
C C8 1.0106(3) 0.3733(3) 0.3193(2) 0.0779(10) Uani d . 1 . .
H H8 1.0700 0.3369 0.3076 0.093 Uiso calc R 1 . .
C C9 0.9693(3) 0.4285(3) 0.2660(2) 0.0771(10) Uani d . 1 . .
H H9 0.9995 0.4293 0.2173 0.092 Uiso calc R 1 . .
C C10 0.8826(3) 0.4828(3) 0.28554(19) 0.0637(8) Uani d . 1 . .
H H10 0.8560 0.5215 0.2499 0.076 Uiso calc R 1 . .
C C11 0.5575(2) 0.4969(2) 0.24968(17) 0.0456(6) Uani d . 1 . .
C C12 0.4677(2) 0.4326(2) 0.16978(16) 0.0487(6) Uani d . 1 . .
C C13 0.3860(3) 0.3415(3) 0.1760(2) 0.0865(11) Uani d . 1 . .
H H13A 0.3362 0.3627 0.2152 0.130 Uiso calc R 1 . .
H H13B 0.4331 0.2971 0.1965 0.130 Uiso calc R 1 . .
H H13C 0.3350 0.3045 0.1205 0.130 Uiso calc R 1 . .
C C14 0.4674(3) 0.4585(3) 0.09614(19) 0.0747(9) Uani d . 1 . .
H H14A 0.4131 0.4172 0.0458 0.090 Uiso calc R 1 . .
H H14B 0.5215 0.5176 0.0956 0.090 Uiso calc R 1 . .
C C15 0.8992(2) 0.7601(2) 0.40809(16) 0.0453(6) Uani d . 1 . .
C C16 1.0064(2) 0.8472(2) 0.4549(2) 0.0555(7) Uani d . 1 . .
C C17 1.0254(3) 0.8825(3) 0.5413(2) 0.0812(10) Uani d . 1 . .
H H17A 1.0899 0.9383 0.5717 0.097 Uiso calc R 1 . .
H H17B 0.9740 0.8511 0.5701 0.097 Uiso calc R 1 . .
C C18 1.0817(3) 0.8911(3) 0.4038(3) 0.0993(13) Uani d . 1 . .
H H18A 1.1406 0.9517 0.4400 0.149 Uiso calc R 1 . .
H H18B 1.0310 0.9096 0.3599 0.149 Uiso calc R 1 . .
H H18C 1.1230 0.8407 0.3777 0.149 Uiso calc R 1 . .
C C19 0.6267(2) 0.7587(2) 0.46692(16) 0.0463(6) Uani d . 1 . .
C C20 0.6162(2) 0.8285(2) 0.54997(16) 0.0523(7) Uani d . 1 . .
C C21 0.6097(3) 0.7816(3) 0.62045(19) 0.0818(10) Uani d . 1 . .
H H21A 0.6089 0.8338 0.6712 0.123 Uiso calc R 1 . .
H H21B 0.6793 0.7525 0.6312 0.123 Uiso calc R 1 . .
H H21C 0.5367 0.7279 0.6052 0.123 Uiso calc R 1 . .
C C22 0.6135(3) 0.9272(3) 0.5566(2) 0.0879(11) Uani d . 1 . .
H H22A 0.6073 0.9703 0.6080 0.106 Uiso calc R 1 . .
H H22B 0.6179 0.9530 0.5097 0.106 Uiso calc R 1 . .
C C23 0.6811(2) 1.0143(2) 0.24425(18) 0.0467(6) Uani d . 1 . .
C C24 0.6657(2) 1.1069(2) 0.30774(16) 0.0482(6) Uani d . 1 . .
C C25 0.6632(3) 1.1034(3) 0.3872(2) 0.0760(9) Uani d . 1 . .
H H25A 0.6522 1.1605 0.4268 0.091 Uiso calc R 1 . .
H H25B 0.6725 1.0439 0.4031 0.091 Uiso calc R 1 . .
C C26 0.6518(3) 1.1977(2) 0.2777(2) 0.0721(8) Uani d . 1 . .
H H26A 0.6450 1.2526 0.3244 0.108 Uiso calc R 1 . .
H H26B 0.5797 1.1796 0.2326 0.108 Uiso calc R 1 . .
H H26C 0.7216 1.2205 0.2563 0.108 Uiso calc R 1 . .
C C27 0.4831(2) 0.76085(19) 0.05019(15) 0.0411(5) Uani d . 1 . .
C C28 0.3557(2) 0.7090(2) 0.00004(17) 0.0517(6) Uani d . 1 . .
C C29 0.2859(3) 0.6420(3) 0.0310(3) 0.0886(12) Uani d . 1 . .
H H29A 0.2059 0.6105 0.0019 0.106 Uiso calc R 1 . .
H H29B 0.3182 0.6278 0.0815 0.106 Uiso calc R 1 . .
C C30 0.3137(3) 0.7356(3) -0.0770(2) 0.0765(9) Uani d . 1 . .
H H30A 0.3527 0.7050 -0.1206 0.115 Uiso calc R 1 . .
H H30B 0.3333 0.8097 -0.0659 0.115 Uiso calc R 1 . .
H H30C 0.2271 0.7100 -0.0960 0.115 Uiso calc R 1 . .
C C31 0.8207(2) 0.7411(2) 0.08925(16) 0.0455(6) Uani d . 1 . .
C C32 0.8997(3) 0.6651(2) 0.0737(2) 0.0587(7) Uani d . 1 . .
C C33 0.9661(4) 0.6462(4) 0.1427(3) 0.1169(16) Uani d . 1 . .
H H33A 1.0190 0.6020 0.1348 0.140 Uiso calc R 1 . .
H H33B 0.9586 0.6776 0.1977 0.140 Uiso calc R 1 . .
C C34 0.9059(3) 0.6198(2) -0.0135(2) 0.0739(9) Uani d . 1 . .
H H34A 0.9546 0.5691 -0.0148 0.111 Uiso calc R 1 . .
H H34B 0.9421 0.6731 -0.0362 0.111 Uiso calc R 1 . .
H H34C 0.8253 0.5870 -0.0475 0.111 Uiso calc R 1 . .
C C35 0.6458(2) 0.9808(2) -0.07628(17) 0.0500(6) Uani d . 1 . .
H H35 0.5707 0.9359 -0.0846 0.060 Uiso calc R 1 . .
C C36 0.6625(3) 1.0360(2) -0.13475(18) 0.0587(7) Uani d . 1 . .
H H36 0.5999 1.0290 -0.1814 0.070 Uiso calc R 1 . .
C C37 0.7738(3) 1.1013(2) -0.12245(19) 0.0616(8) Uani d . 1 . .
H H37 0.7881 1.1388 -0.1613 0.074 Uiso calc R 1 . .
C C38 0.8641(2) 1.1111(2) -0.05225(17) 0.0512(6) Uani d . 1 . .
H H38 0.9400 1.1550 -0.0434 0.061 Uiso calc R 1 . .
C C39 0.8415(2) 1.05532(18) 0.00512(15) 0.0390(5) Uani d . 1 . .
C C40 0.9312(2) 1.06372(18) 0.08404(15) 0.0392(5) Uani d . 1 . .
C C41 1.0465(2) 1.1292(2) 0.10949(17) 0.0508(6) Uani d . 1 . .
H H41 1.0728 1.1696 0.0753 0.061 Uiso calc R 1 . .
C C42 1.1214(2) 1.1339(2) 0.18549(18) 0.0585(7) Uani d . 1 . .
H H42 1.1983 1.1783 0.2035 0.070 Uiso calc R 1 . .
C C43 1.0824(2) 1.0729(2) 0.23502(18) 0.0584(7) Uani d . 1 . .
H H43 1.1317 1.0752 0.2869 0.070 Uiso calc R 1 . .
C C44 0.9683(2) 1.0083(2) 0.20546(16) 0.0520(6) Uani d . 1 . .
H H44 0.9418 0.9660 0.2382 0.062 Uiso calc R 1 . .

loop_
_atom_site_aniso_label
_atom_site_aniso_U_11
_atom_site_aniso_U_22
_atom_site_aniso_U_33
_atom_site_aniso_U_12
_atom_site_aniso_U_13
_atom_site_aniso_U_23
Ce 0.03874(8) 0.04090(9) 0.03799(8) 0.01186(5) 0.01074(5) 0.02308(6)
Co1 0.04147(17) 0.0443(2) 0.04137(19) 0.01198(14) 0.00418(14) 0.02014(15)
Co2 0.03676(16) 0.03833(19) 0.03931(18) 0.00528(13) 0.00993(13) 0.01688(14)
O1 0.0639(11) 0.0597(13) 0.0508(11) 0.0093(9) -0.0065(9) 0.0215(10)
O2 0.0504(10) 0.0411(11) 0.0814(14) 0.0080(8) 0.0158(9) 0.0157(10)
O3 0.0470(10) 0.0486(11) 0.0671(12) 0.0086(8) 0.0019(9) 0.0250(10)
O4 0.0488(10) 0.0902(16) 0.0533(12) 0.0172(10) 0.0020(9) 0.0263(11)
O5 0.0580(11) 0.0572(13) 0.0633(12) 0.0199(9) 0.0213(9) 0.0213(10)
O6 0.0829(14) 0.0824(15) 0.0441(11) 0.0366(11) 0.0239(10) 0.0291(10)
O7 0.0554(11) 0.0738(15) 0.0812(14) 0.0163(10) 0.0258(10) 0.0505(12)
O8 0.0638(12) 0.0733(15) 0.0840(15) 0.0334(11) 0.0304(11) 0.0468(12)
O9 0.0588(14) 0.170(3) 0.139(2) 0.0587(15) 0.0532(14) 0.112(2)
O10 0.0612(12) 0.0474(12) 0.1085(17) 0.0146(9) 0.0286(11) 0.0381(12)
O11 0.0548(11) 0.0583(13) 0.0511(12) 0.0120(9) 0.0141(9) 0.0072(9)
O12 0.0534(11) 0.0855(15) 0.0514(12) 0.0028(10) 0.0014(9) 0.0359(11)
O13 0.0425(9) 0.0517(11) 0.0494(10) -0.0020(8) 0.0051(8) 0.0212(9)
O14 0.0600(12) 0.145(2) 0.0551(12) 0.0286(13) 0.0293(10) 0.0264(13)
O15 0.0555(10) 0.0451(11) 0.0603(12) 0.0157(8) 0.0117(9) 0.0189(9)
N1 0.0424(11) 0.0491(13) 0.0478(12) 0.0083(9) 0.0031(9) 0.0233(10)
N2 0.0480(12) 0.0488(14) 0.0487(13) 0.0124(10) 0.0083(10) 0.0154(10)
N3 0.0511(14) 0.102(2) 0.0688(16) 0.0322(14) 0.0265(12) 0.0587(15)
N4 0.0409(10) 0.0391(12) 0.0434(11) 0.0092(8) 0.0101(9) 0.0190(9)
N5 0.0404(10) 0.0446(12) 0.0391(11) 0.0048(9) 0.0079(9) 0.0163(9)
C1 0.0508(15) 0.070(2) 0.0617(18) 0.0106(13) 0.0121(13) 0.0353(15)
C2 0.0696(19) 0.084(2) 0.071(2) 0.0069(17) 0.0211(16) 0.0457(18)
C3 0.094(2) 0.076(2) 0.080(2) 0.0159(19) 0.0125(19) 0.056(2)
C4 0.0725(19) 0.0546(19) 0.078(2) 0.0197(15) 0.0030(16) 0.0367(16)
C5 0.0446(13) 0.0418(15) 0.0509(15) 0.0050(11) -0.0038(11) 0.0199(12)
C6 0.0429(13) 0.0375(15) 0.0512(15) 0.0086(10) -0.0028(11) 0.0112(12)
C7 0.0617(18) 0.056(2) 0.074(2) 0.0209(14) 0.0040(15) 0.0143(16)
C8 0.067(2) 0.077(2) 0.087(2) 0.0355(18) 0.0144(18) 0.0062(19)
C9 0.072(2) 0.092(3) 0.067(2) 0.0245(19) 0.0255(17) 0.0105(19)
C10 0.0638(18) 0.075(2) 0.0558(18) 0.0204(15) 0.0142(14) 0.0212(16)
C11 0.0394(13) 0.0395(15) 0.0571(16) 0.0132(11) 0.0066(11) 0.0122(12)
C12 0.0505(14) 0.0485(16) 0.0451(15) 0.0105(12) 0.0033(11) 0.0152(12)
C13 0.087(2) 0.075(2) 0.072(2) -0.0207(18) -0.0090(18) 0.0188(19)
C14 0.100(2) 0.068(2) 0.0512(18) 0.0160(18) 0.0092(17) 0.0162(16)
C15 0.0376(12) 0.0501(16) 0.0510(16) 0.0179(11) 0.0052(11) 0.0171(12)
C16 0.0454(14) 0.0471(17) 0.074(2) 0.0128(12) 0.0026(13) 0.0238(15)
C17 0.086(2) 0.057(2) 0.079(2) 0.0123(17) -0.0157(18) 0.0064(17)
C18 0.073(2) 0.092(3) 0.139(4) 0.003(2) 0.026(2) 0.051(3)
C19 0.0375(13) 0.064(2) 0.0428(14) 0.0189(12) 0.0092(10) 0.0197(13)
C20 0.0494(15) 0.065(2) 0.0438(15) 0.0121(13) 0.0142(11) 0.0150(13)
C21 0.094(2) 0.110(3) 0.0468(18) 0.028(2) 0.0213(17) 0.0252(18)
C22 0.112(3) 0.066(2) 0.093(3) 0.017(2) 0.056(2) 0.014(2)
C23 0.0335(12) 0.0405(15) 0.0653(18) 0.0013(10) 0.0158(11) 0.0151(13)
C24 0.0419(13) 0.0495(17) 0.0496(15) 0.0049(11) 0.0078(11) 0.0132(12)
C25 0.074(2) 0.096(3) 0.059(2) 0.0237(18) 0.0168(16) 0.0200(18)
C26 0.081(2) 0.0507(19) 0.078(2) 0.0134(16) 0.0142(17) 0.0112(16)
C27 0.0356(12) 0.0456(15) 0.0399(13) 0.0048(10) 0.0069(10) 0.0122(11)
C28 0.0376(13) 0.0506(17) 0.0583(17) 0.0032(11) 0.0034(11) 0.0096(13)
C29 0.0515(18) 0.090(3) 0.123(3) -0.0099(17) 0.0061(18) 0.055(2)
C30 0.0545(17) 0.102(3) 0.063(2) 0.0082(17) -0.0100(14) 0.0282(19)
C31 0.0364(12) 0.0514(16) 0.0473(15) 0.0054(11) 0.0117(11) 0.0130(12)
C32 0.0608(17) 0.0503(18) 0.082(2) 0.0198(13) 0.0306(15) 0.0353(15)
C33 0.136(4) 0.147(4) 0.112(3) 0.088(3) 0.034(3) 0.074(3)
C34 0.086(2) 0.0485(19) 0.099(3) 0.0232(16) 0.044(2) 0.0212(17)
C35 0.0458(14) 0.0542(17) 0.0558(16) 0.0125(12) 0.0093(12) 0.0268(13)
C36 0.0621(17) 0.068(2) 0.0588(18) 0.0252(15) 0.0103(14) 0.0356(15)
C37 0.078(2) 0.062(2) 0.0641(19) 0.0239(15) 0.0253(16) 0.0417(16)
C38 0.0586(16) 0.0459(16) 0.0586(17) 0.0112(12) 0.0197(13) 0.0278(13)
C39 0.0440(13) 0.0320(13) 0.0468(14) 0.0114(10) 0.0157(10) 0.0161(11)
C40 0.0407(12) 0.0327(13) 0.0465(14) 0.0084(10) 0.0152(10) 0.0119(11)
C41 0.0480(14) 0.0439(16) 0.0611(17) 0.0027(11) 0.0158(13) 0.0187(13)
C42 0.0419(14) 0.0586(19) 0.0641(18) -0.0048(12) 0.0083(13) 0.0116(14)
C43 0.0462(15) 0.073(2) 0.0483(16) 0.0022(13) 0.0031(12) 0.0159(14)
C44 0.0429(14) 0.0661(19) 0.0472(15) 0.0032(12) 0.0084(11) 0.0243(13)

loop_
_atom_type_symbol
_atom_type_description
_atom_type_scat_dispersion_real
_atom_type_scat_dispersion_imag
_atom_type_scat_source
C C 0.0033 0.0016 'International Tables Vol C Tables 4.2.6.8 and 6.1.1.4'
H H 0.0000 0.0000 'International Tables Vol C Tables 4.2.6.8 and 6.1.1.4'
N N 0.0061 0.0033 'International Tables Vol C Tables 4.2.6.8 and 6.1.1.4'
O O 0.0106 0.0060 'International Tables Vol C Tables 4.2.6.8 and 6.1.1.4'
Co Co 0.3494 0.9721 'International Tables Vol C Tables 4.2.6.8 and 6.1.1.4'
Ce Ce -0.2486 2.6331 'International Tables Vol C Tables 4.2.6.8 and 6.1.1.4'

loop_
_geom_angle_atom_site_label_1
_geom_angle_atom_site_label_2
_geom_angle_atom_site_label_3
_geom_angle_site_symmetry_1
_geom_angle_site_symmetry_3
_geom_angle
_geom_angle_publ_flag
O10 Ce O6 . . 91.79(8) ?
O10 Ce O12 . . 89.98(7) ?
O6 Ce O12 . . 143.18(7) ?
O10 Ce O2 . . 166.37(6) ?
O6 Ce O2 . . 88.83(7) ?
O12 Ce O2 . . 97.67(7) ?
O10 Ce O4 . . 90.23(7) ?
O6 Ce O4 . . 72.74(6) ?
O12 Ce O4 . . 144.04(7) ?
O2 Ce O4 . . 76.95(7) ?
O10 Ce O14 . . 78.17(8) ?
O6 Ce O14 . . 143.45(7) ?
O12 Ce O14 . . 72.62(7) ?
O2 Ce O14 . . 93.31(8) ?
O4 Ce O14 . . 72.25(7) ?
O10 Ce O7 . . 120.53(7) ?
O6 Ce O7 . . 73.78(7) ?
O12 Ce O7 . . 73.76(6) ?
O2 Ce O7 . . 72.66(6) ?
O4 Ce O7 . . 134.65(6) ?
O14 Ce O7 . . 141.25(7) ?
O10 Ce O8 . . 71.94(7) ?
O6 Ce O8 . . 74.02(6) ?
O12 Ce O8 . . 71.65(7) ?
O2 Ce O8 . . 121.17(6) ?
O4 Ce O8 . . 141.52(7) ?
O14 Ce O8 . . 132.74(7) ?
O7 Ce O8 . . 48.59(7) ?
O5 Co1 O3 . . 89.76(8) ?
O5 Co1 N1 . . 94.40(8) ?
O3 Co1 N1 . . 101.83(8) ?
O5 Co1 O1 . . 96.44(8) ?
O3 Co1 O1 . . 161.94(8) ?
N1 Co1 O1 . . 94.60(8) ?
O5 Co1 N2 . . 169.14(8) ?
O3 Co1 N2 . . 85.59(8) ?
N1 Co1 N2 . . 77.00(8) ?
O1 Co1 N2 . . 90.93(8) ?
O13 Co2 O11 . . 95.51(7) ?
O13 Co2 O15 . . 96.45(7) ?
O11 Co2 O15 . . 158.37(8) ?
O13 Co2 N4 . . 95.64(7) ?
O11 Co2 N4 . . 97.37(8) ?
O15 Co2 N4 . . 99.30(7) ?
O13 Co2 N5 . . 172.77(7) ?
O11 Co2 N5 . . 85.03(7) ?
O15 Co2 N5 . . 85.35(7) ?
N4 Co2 N5 . . 77.15(7) ?
C11 O1 Co1 . . 101.33(16) ?
C11 O2 Ce . . 145.62(16) ?
C15 O3 Co1 . . 124.83(16) ?
C15 O4 Ce . . 138.76(16) ?
C19 O5 Co1 . . 124.84(16) ?
C19 O6 Ce . . 144.81(19) ?
N3 O7 Ce . . 96.76(15) ?
N3 O8 Ce . . 97.03(15) ?
C23 O10 Ce . . 140.38(18) ?
C23 O11 Co2 . . 119.12(17) ?
C27 O12 Ce . . 157.24(18) ?
C27 O13 Co2 . . 123.64(15) ?
C31 O14 Ce . . 161.91(19) ?
C31 O15 Co2 . . 110.43(16) ?
C1 N1 C5 . . 118.7(2) ?
C1 N1 Co1 . . 124.28(17) ?
C5 N1 Co1 . . 116.93(16) ?
C10 N2 C6 . . 118.8(2) ?
C10 N2 Co1 . . 125.82(19) ?
C6 N2 Co1 . . 115.00(16) ?
O9 N3 O8 . . 121.6(3) ?
O9 N3 O7 . . 120.8(3) ?
O8 N3 O7 . . 117.5(2) ?
C35 N4 C39 . . 118.9(2) ?
C35 N4 Co2 . . 124.13(16) ?
C39 N4 Co2 . . 117.00(15) ?
C44 N5 C40 . . 118.8(2) ?
C44 N5 Co2 . . 126.25(16) ?
C40 N5 Co2 . . 114.96(15) ?
N1 C1 C2 . . 122.5(3) ?
N1 C1 H1 . . 118.8 ?
C2 C1 H1 . . 118.8 ?
C3 C2 C1 . . 119.1(3) ?
C3 C2 H2 . . 120.5 ?
C1 C2 H2 . . 120.5 ?
C2 C3 C4 . . 119.3(3) ?
C2 C3 H3 . . 120.4 ?
C4 C3 H3 . . 120.4 ?
C3 C4 C5 . . 119.1(3) ?
C3 C4 H4 . . 120.5 ?
C5 C4 H4 . . 120.5 ?
N1 C5 C4 . . 121.3(3) ?
N1 C5 C6 . . 115.3(2) ?
C4 C5 C6 . . 123.3(2) ?
N2 C6 C7 . . 121.3(3) ?
N2 C6 C5 . . 115.1(2) ?
C7 C6 C5 . . 123.5(2) ?
C8 C7 C6 . . 119.0(3) ?
C8 C7 H7 . . 120.5 ?
C6 C7 H7 . . 120.5 ?
C9 C8 C7 . . 119.6(3) ?
C9 C8 H8 . . 120.2 ?
C7 C8 H8 . . 120.2 ?
C8 C9 C10 . . 119.0(3) ?
C8 C9 H9 . . 120.5 ?
C10 C9 H9 . . 120.5 ?
N2 C10 C9 . . 122.3(3) ?
N2 C10 H10 . . 118.8 ?
C9 C10 H10 . . 118.8 ?
O1 C11 O2 . . 120.3(2) ?
O1 C11 C12 . . 118.9(2) ?
O2 C11 C12 . . 120.8(2) ?
C14 C12 C13 . . 123.4(3) ?
C14 C12 C11 . . 119.8(3) ?
C13 C12 C11 . . 116.8(2) ?
C12 C13 H13A . . 109.5 ?
C12 C13 H13B . . 109.5 ?
H13A C13 H13B . . 109.5 ?
C12 C13 H13C . . 109.5 ?
H13A C13 H13C . . 109.5 ?
H13B C13 H13C . . 109.5 ?
C12 C14 H14A . . 120.0 ?
C12 C14 H14B . . 120.0 ?
H14A C14 H14B . . 120.0 ?
O3 C15 O4 . . 124.7(2) ?
O3 C15 C16 . . 117.8(2) ?
O4 C15 C16 . . 117.5(2) ?
C17 C16 C18 . . 124.2(3) ?
C17 C16 C15 . . 118.3(3) ?
C18 C16 C15 . . 117.4(3) ?
C16 C17 H17A . . 120.0 ?
C16 C17 H17B . . 120.0 ?
H17A C17 H17B . . 120.0 ?
C16 C18 H18A . . 109.5 ?
C16 C18 H18B . . 109.5 ?
H18A C18 H18B . . 109.5 ?
C16 C18 H18C . . 109.5 ?
H18A C18 H18C . . 109.5 ?
H18B C18 H18C . . 109.5 ?
O5 C19 O6 . . 124.9(2) ?
O5 C19 C20 . . 117.0(2) ?
O6 C19 C20 . . 118.1(3) ?
C22 C20 C21 . . 123.5(3) ?
C22 C20 C19 . . 120.1(3) ?
C21 C20 C19 . . 116.4(3) ?
C20 C21 H21A . . 109.5 ?
C20 C21 H21B . . 109.5 ?
H21A C21 H21B . . 109.5 ?
C20 C21 H21C . . 109.5 ?
H21A C21 H21C . . 109.5 ?
H21B C21 H21C . . 109.5 ?
C20 C22 H22A . . 120.0 ?
C20 C22 H22B . . 120.0 ?
H22A C22 H22B . . 120.0 ?
O11 C23 O10 . . 123.8(3) ?
O11 C23 C24 . . 117.1(2) ?
O10 C23 C24 . . 119.1(3) ?
C25 C24 C26 . . 123.3(3) ?
C25 C24 C23 . . 119.6(3) ?
C26 C24 C23 . . 117.2(2) ?
C24 C25 H25A . . 120.0 ?
C24 C25 H25B . . 120.0 ?
H25A C25 H25B . . 120.0 ?
C24 C26 H26A . . 109.5 ?
C24 C26 H26B . . 109.5 ?
H26A C26 H26B . . 109.5 ?
C24 C26 H26C . . 109.5 ?
H26A C26 H26C . . 109.5 ?
H26B C26 H26C . . 109.5 ?
O12 C27 O13 . . 123.9(2) ?
O12 C27 C28 . . 118.8(2) ?
O13 C27 C28 . . 117.3(2) ?
C29 C28 C30 . . 123.9(3) ?
C29 C28 C27 . . 118.5(3) ?
C30 C28 C27 . . 117.6(2) ?
C28 C29 H29A . . 120.0 ?
C28 C29 H29B . . 120.0 ?
H29A C29 H29B . . 120.0 ?
C28 C30 H30A . . 109.5 ?
C28 C30 H30B . . 109.5 ?
H30A C30 H30B . . 109.5 ?
C28 C30 H30C . . 109.5 ?
H30A C30 H30C . . 109.5 ?
H30B C30 H30C . . 109.5 ?
O14 C31 O15 . . 122.4(3) ?
O14 C31 C32 . . 119.5(3) ?
O15 C31 C32 . . 117.9(2) ?
C33 C32 C34 . . 123.5(3) ?
C33 C32 C31 . . 118.4(3) ?
C34 C32 C31 . . 118.0(3) ?
C32 C33 H33A . . 120.0 ?
C32 C33 H33B . . 120.0 ?
H33A C33 H33B . . 120.0 ?
C32 C34 H34A . . 109.5 ?
C32 C34 H34B . . 109.5 ?
H34A C34 H34B . . 109.5 ?
C32 C34 H34C . . 109.5 ?
H34A C34 H34C . . 109.5 ?
H34B C34 H34C . . 109.5 ?
N4 C35 C36 . . 122.6(2) ?
N4 C35 H35 . . 118.7 ?
C36 C35 H35 . . 118.7 ?
C37 C36 C35 . . 118.4(3) ?
C37 C36 H36 . . 120.8 ?
C35 C36 H36 . . 120.8 ?
C36 C37 C38 . . 119.5(2) ?
C36 C37 H37 . . 120.3 ?
C38 C37 H37 . . 120.3 ?
C37 C38 C39 . . 119.6(2) ?
C37 C38 H38 . . 120.2 ?
C39 C38 H38 . . 120.2 ?
N4 C39 C38 . . 121.0(2) ?
N4 C39 C40 . . 115.50(19) ?
C38 C39 C40 . . 123.5(2) ?
N5 C40 C41 . . 120.7(2) ?
N5 C40 C39 . . 115.3(2) ?
C41 C40 C39 . . 124.0(2) ?
C42 C41 C40 . . 119.5(2) ?
C42 C41 H41 . . 120.3 ?
C40 C41 H41 . . 120.3 ?
C41 C42 C43 . . 119.9(2) ?
C41 C42 H42 . . 120.1 ?
C43 C42 H42 . . 120.1 ?
C42 C43 C44 . . 117.8(3) ?
C42 C43 H43 . . 121.1 ?
C44 C43 H43 . . 121.1 ?
N5 C44 C43 . . 123.4(2) ?
N5 C44 H44 . . 118.3 ?
C43 C44 H44 . . 118.3 ?

loop_
_geom_bond_atom_site_label_1
_geom_bond_atom_site_label_2
_geom_bond_site_symmetry_2
_geom_bond_distance
_geom_bond_publ_flag
Ce O10 . 2.3947(19) ?
Ce O6 . 2.4169(17) ?
Ce O12 . 2.4174(18) ?
Ce O2 . 2.4376(18) ?
Ce O4 . 2.4404(18) ?
Ce O14 . 2.4681(18) ?
Ce O7 . 2.6115(18) ?
Ce O8 . 2.6165(18) ?
Co1 O5 . 2.0130(18) ?
Co1 O3 . 2.0424(18) ?
Co1 N1 . 2.084(2) ?
Co1 O1 . 2.0881(19) ?
Co1 N2 . 2.134(2) ?
Co2 O13 . 2.0017(16) ?
Co2 O11 . 2.0352(18) ?
Co2 O15 . 2.0715(17) ?
Co2 N4 . 2.0793(18) ?
Co2 N5 . 2.1443(19) ?
O1 C11 . 1.251(3) ?
O2 C11 . 1.262(3) ?
O3 C15 . 1.249(3) ?
O4 C15 . 1.255(3) ?
O5 C19 . 1.251(3) ?
O6 C19 . 1.255(3) ?
O7 N3 . 1.267(3) ?
O8 N3 . 1.248(3) ?
O9 N3 . 1.226(3) ?
O10 C23 . 1.256(3) ?
O11 C23 . 1.253(3) ?
O12 C27 . 1.243(3) ?
O13 C27 . 1.254(3) ?
O14 C31 . 1.243(3) ?
O15 C31 . 1.245(3) ?
N1 C1 . 1.339(3) ?
N1 C5 . 1.341(3) ?
N2 C10 . 1.334(3) ?
N2 C6 . 1.344(3) ?
N4 C35 . 1.340(3) ?
N4 C39 . 1.347(3) ?
N5 C44 . 1.336(3) ?
N5 C40 . 1.346(3) ?
C1 C2 . 1.369(4) ?
C1 H1 . 0.9300 ?
C2 C3 . 1.367(5) ?
C2 H2 . 0.9300 ?
C3 C4 . 1.376(4) ?
C3 H3 . 0.9300 ?
C4 C5 . 1.387(4) ?
C4 H4 . 0.9300 ?
C5 C6 . 1.479(4) ?
C6 C7 . 1.390(4) ?
C7 C8 . 1.367(4) ?
C7 H7 . 0.9300 ?
C8 C9 . 1.367(5) ?
C8 H8 . 0.9300 ?
C9 C10 . 1.375(4) ?
C9 H9 . 0.9300 ?
C10 H10 . 0.9300 ?
C11 C12 . 1.490(4) ?
C12 C14 . 1.346(4) ?
C12 C13 . 1.455(4) ?
C13 H13A . 0.9600 ?
C13 H13B . 0.9600 ?
C13 H13C . 0.9600 ?
C14 H14A . 0.9300 ?
C14 H14B . 0.9300 ?
C15 C16 . 1.493(4) ?
C16 C17 . 1.353(4) ?
C16 C18 . 1.460(4) ?
C17 H17A . 0.9300 ?
C17 H17B . 0.9300 ?
C18 H18A . 0.9600 ?
C18 H18B . 0.9600 ?
C18 H18C . 0.9600 ?
C19 C20 . 1.504(4) ?
C20 C22 . 1.331(4) ?
C20 C21 . 1.464(4) ?
C21 H21A . 0.9600 ?
C21 H21B . 0.9600 ?
C21 H21C . 0.9600 ?
C22 H22A . 0.9300 ?
C22 H22B . 0.9300 ?
C23 C24 . 1.490(4) ?
C24 C25 . 1.328(4) ?
C24 C26 . 1.467(4) ?
C25 H25A . 0.9300 ?
C25 H25B . 0.9300 ?
C26 H26A . 0.9600 ?
C26 H26B . 0.9600 ?
C26 H26C . 0.9600 ?
C27 C28 . 1.499(3) ?
C28 C29 . 1.359(4) ?
C28 C30 . 1.433(4) ?
C29 H29A . 0.9300 ?
C29 H29B . 0.9300 ?
C30 H30A . 0.9600 ?
C30 H30B . 0.9600 ?
C30 H30C . 0.9600 ?
C31 C32 . 1.497(4) ?
C32 C33 . 1.361(5) ?
C32 C34 . 1.441(4) ?
C33 H33A . 0.9300 ?
C33 H33B . 0.9300 ?
C34 H34A . 0.9600 ?
C34 H34B . 0.9600 ?
C34 H34C . 0.9600 ?
C35 C36 . 1.379(4) ?
C35 H35 . 0.9300 ?
C36 C37 . 1.373(4) ?
C36 H36 . 0.9300 ?
C37 C38 . 1.375(4) ?
C37 H37 . 0.9300 ?
C38 C39 . 1.382(3) ?
C38 H38 . 0.9300 ?
C39 C40 . 1.479(3) ?
C40 C41 . 1.389(3) ?
C41 C42 . 1.372(4) ?
C41 H41 . 0.9300 ?
C42 C43 . 1.374(4) ?
C42 H42 . 0.9300 ?
C43 C44 . 1.373(4) ?
C43 H43 . 0.9300 ?
C44 H44 . 0.9300 ?

loop_
_geom_contact_atom_site_label_1
_geom_contact_atom_site_label_2
_geom_contact_distance
_geom_contact_site_symmetry_1
_geom_contact_site_symmetry_2
_geom_contact_publ_flag
Cg1 Cg1 3.816(8) . 2_766 n
Cg2 Cg2 3.756(8) . 2_775 n

loop_
_geom_hbond_atom_site_label_D
_geom_hbond_atom_site_label_H
_geom_hbond_atom_site_label_A
_geom_hbond_site_symmetry_A
_geom_hbond_distance_DH
_geom_hbond_distance_HA
_geom_hbond_distance_DA
_geom_hbond_angle_DHA
_geom_hbond_publ_flag
C2 H2 O7 2_666 0.93 2.59 3.322(4) 136 y
C3 H3 O9 2_666 0.93 2.45 3.307(5) 154 y
C7 H7 O3 2_766 0.93 2.58 3.452(4) 156 y
C29 H29B O12 . 0.93 2.43 2.750(4) 100 n
C37 H37 O9 2_675 0.93 2.51 3.364(4) 152 y
